data_7113605
loop_
_publ_author_name
'Bond, Andrew D.'
'Doyle, Emma L.'
'Garc\'ia, Felipe'
'Kowenicki, Richard A.'
'McPartlin, Mary'
'Riera, Luc\'ia'
'Wright, Dominic S.'

_publ_section_title
;
 Exo-metal coordination by a tricyclic [{P(\m-N-2-NC5H4)}2(\m-O)]2 dimer in
 [{P(\m-N-2-NC5H4)}2(\m-O)]2{CuCl&#x00B7;(C5H5N)2}4 {2-NC5H4 =
 2-pyridyl, C5H5N = pyridine)
;
_journal_coden_ASTM CHCOFS
_journal_issue 24
_journal_name_full
;
 Chemical Communications (Cambridge, United Kingdom)
;
_journal_page_first 2990
_journal_page_last 2991
_journal_paper_doi 10.1039/b309842g
_journal_year 2003
_chemical_formula_sum 'C30 H30 Cl2 Cu N6'
_chemical_formula_weight 609.04
_space_group_IT_number 68
_symmetry_cell_setting orthorhombic
_symmetry_space_group_name_Hall '-C 2a 2ac'
_symmetry_space_group_name_H-M 'C c c a :2'
_atom_sites_solution_hydrogens geom
_atom_sites_solution_primary direct
_atom_sites_solution_secondary difmap
_audit_creation_method SHELXL-97
_cell_angle_alpha 90.00
_cell_angle_beta 90.00
_cell_angle_gamma 90.00
_cell_formula_units_Z 4
_cell_length_a 11.8453(3)
_cell_length_b 14.2813(3)
_cell_length_c 16.8855(5)
_cell_measurement_reflns_used 6968
_cell_measurement_temperature 180(2)
_cell_measurement_theta_max 27.48
_cell_measurement_theta_min 1.00
_cell_volume 2856.46(13)
_computing_cell_refinement 'HKL Scalepack (Otwinowski & Minor 1997)'
_computing_data_collection 'Collect (Nonius BV, 1997-2000)'
_computing_data_reduction
;
HKL Denzo and Scalepack (Otwinowski & Minor 1997)
;
_computing_molecular_graphics 'Bruker SHELXTL'
_computing_publication_material 'Bruker SHELXTL'
_computing_structure_refinement 'SHELXL-93 (Sheldrick, 1993)'
_computing_structure_solution teXsan
_diffrn_ambient_temperature 180(2)
_diffrn_detector_area_resol_mean 9
_diffrn_measured_fraction_theta_full 0.997
_diffrn_measured_fraction_theta_max 0.997
_diffrn_measurement_device '95mm CCD camera on \k-goniostat'
_diffrn_measurement_device_type KappaCCD
_diffrn_measurement_method CCD
_diffrn_radiation_monochromator 'horizonally mounted graphite crystal'
_diffrn_radiation_source 'fine-focus sealed tube'
_diffrn_radiation_type MoK\a
_diffrn_radiation_wavelength 0.71069
_diffrn_reflns_av_R_equivalents 0.0617
_diffrn_reflns_av_sigmaI/netI 0.0353
_diffrn_reflns_limit_h_max 15
_diffrn_reflns_limit_h_min -13
_diffrn_reflns_limit_k_max 17
_diffrn_reflns_limit_k_min -18
_diffrn_reflns_limit_l_max 21
_diffrn_reflns_limit_l_min -21
_diffrn_reflns_number 15146
_diffrn_reflns_theta_full 27.46
_diffrn_reflns_theta_max 27.46
_diffrn_reflns_theta_min 3.74
_exptl_absorpt_coefficient_mu 0.983
_exptl_absorpt_correction_T_max 0.891
_exptl_absorpt_correction_T_min 0.830
_exptl_absorpt_correction_type multi-scan
_exptl_absorpt_process_details
;
multi-scan from symmetry-related measurements
Sortav (Blessing 1995)
;
_exptl_crystal_density_diffrn 1.416
_exptl_crystal_density_method 'not measured'
_exptl_crystal_F_000 1260
_exptl_crystal_size_max 0.28
_exptl_crystal_size_mid 0.23
_exptl_crystal_size_min 0.12
_refine_diff_density_max 0.299
_refine_diff_density_min -1.401
_refine_diff_density_rms 0.076
_refine_ls_extinction_method none
_refine_ls_goodness_of_fit_ref 1.055
_refine_ls_hydrogen_treatment mixed
_refine_ls_matrix_type full
_refine_ls_number_parameters 93
_refine_ls_number_reflns 1635
_refine_ls_number_restraints 0
_refine_ls_restrained_S_all 1.055
_refine_ls_R_factor_all 0.0886
_refine_ls_R_factor_gt 0.0517
_refine_ls_shift/su_max 0.003
_refine_ls_shift/su_mean 0.001
_refine_ls_structure_factor_coef Fsqd
_refine_ls_weighting_details 'calc w=1/[\s^2^(Fo^2^)+(0.0560P)^2^+5.8840P] where P=(Fo^2^+2Fc^2^)/3'
_refine_ls_weighting_scheme calc
_refine_ls_wR_factor_gt 0.1185
_refine_ls_wR_factor_ref 0.1396
_reflns_number_gt 1082
_reflns_number_total 1635
_reflns_threshold_expression >2sigma(I)
_cod_duplicate_entry 7103907
_cod_data_source_file b309842g.txt
_cod_data_source_block dw0240
_cod_original_sg_symbol_H-M Ccca
_cod_database_code 7113605

loop_
_symmetry_equiv_pos_as_xyz
'x, y, z'
'-x+1/2, y, z+1/2'
'x+1/2, -y+1/2, z+1/2'
'-x, -y+1/2, z'
'x+1/2, y+1/2, z'
'-x+1, y+1/2, z+1/2'
'x+1, -y+1, z+1/2'
'-x+1/2, -y+1, z'
'-x, -y, -z'
'x-1/2, -y, -z-1/2'
'-x-1/2, y-1/2, -z-1/2'
'x, y-1/2, -z'
'-x+1/2, -y+1/2, -z'
'x, -y+1/2, -z-1/2'
'-x, y, -z-1/2'
'x+1/2, y, -z'

loop_
_atom_site_label
_atom_site_type_symbol
_atom_site_fract_x
_atom_site_fract_y
_atom_site_fract_z
_atom_site_U_iso_or_equiv
_atom_site_adp_type
_atom_site_occupancy
_atom_site_symmetry_multiplicity
_atom_site_calc_flag
_atom_site_refinement_flags
Cu1 Cu 0.0000 0.2500 0.7500 0.0655(4) Uani 1 4 d S
N1 N 0.0000 0.3920(2) 0.7500 0.0343(7) Uani 1 2 d S
N2 N 0.0000 0.2500 0.8722(2) 0.0427(9) Uani 1 2 d S
N3 N 0.2500 0.5000 0.9452(2) 0.0438(9) Uani 1 2 d S
C1 C 0.0824(3) 0.44033(19) 0.78610(17) 0.0359(6) Uani 1 1 d .
H1 H 0.1412 0.4068 0.8117 0.043 Uiso 1 1 calc R
C2 C 0.0850(3) 0.53671(19) 0.78744(17) 0.0361(7) Uani 1 1 d .
H2 H 0.1444 0.5688 0.8137 0.043 Uiso 1 1 calc R
C3 C 0.0000 0.5862(3) 0.7500 0.0356(9) Uani 1 2 d S
H3 H 0.0000 0.6527 0.7500 0.043 Uiso 1 2 calc SR
C4 C 0.0875(3) 0.2155(2) 0.9131(2) 0.0489(8) Uani 1 1 d .
H4 H 0.1499 0.1907 0.8846 0.059 Uiso 1 1 calc R
C5 C 0.0907(4) 0.2143(2) 0.9945(2) 0.0586(10) Uani 1 1 d .
H5 H 0.1542 0.1895 1.0217 0.070 Uiso 1 1 calc R
C6 C 0.0000 0.2500 1.0358(3) 0.0604(15) Uani 1 2 d S
H6 H 0.0000 0.2500 1.0921 0.072 Uiso 1 2 calc SR
C7 C 0.1650(3) 0.4643(2) 0.98682(18) 0.0459(8) Uani 1 1 d .
H7 H 0.1030 0.4384 0.9586 0.055 Uiso 1 1 calc R
C8 C 0.1613(3) 0.4627(2) 1.06832(19) 0.0506(8) Uani 1 1 d .
H8 H 0.0985 0.4363 1.0953 0.061 Uiso 1 1 calc R
C9 C 0.2500 0.5000 1.1098(3) 0.0531(12) Uani 1 2 d S
H9 H 0.2500 0.5000 1.1660 0.064 Uiso 1 2 calc SR
Cl1 Cl 0.24963(10) 0.2500 0.7500 0.0526(3) Uani 1 2 d S

loop_
_atom_site_aniso_label
_atom_site_aniso_U_11
_atom_site_aniso_U_22
_atom_site_aniso_U_33
_atom_site_aniso_U_23
_atom_site_aniso_U_13
_atom_site_aniso_U_12
Cu1 0.1331(10) 0.0204(4) 0.0431(5) 0.000 0.000 0.000
N1 0.0427(19) 0.0233(14) 0.0369(16) 0.000 0.0016(17) 0.000
N2 0.060(2) 0.0217(15) 0.0467(19) 0.000 0.000 0.0020(17)
N3 0.042(2) 0.055(2) 0.0345(19) 0.000 0.000 -0.0026(19)
C1 0.0347(16) 0.0373(15) 0.0358(14) 0.0002(12) -0.0006(14) 0.0067(13)
C2 0.0388(17) 0.0361(15) 0.0335(14) -0.0046(11) 0.0022(13) -0.0061(13)
C3 0.049(2) 0.0240(17) 0.0340(19) 0.000 0.006(2) 0.000
C4 0.055(2) 0.0311(14) 0.060(2) 0.0023(14) 0.0029(18) 0.0056(15)
C5 0.070(3) 0.0406(18) 0.065(2) 0.0069(17) -0.017(2) -0.0011(19)
C6 0.098(5) 0.037(2) 0.046(3) 0.000 0.000 -0.012(3)
C7 0.0451(19) 0.0530(19) 0.0395(18) -0.0051(13) 0.0013(15) -0.0040(16)
C8 0.049(2) 0.061(2) 0.0418(18) 0.0012(15) 0.0097(16) -0.0022(17)
C9 0.056(3) 0.072(3) 0.031(2) 0.000 0.000 0.010(3)
Cl1 0.0478(7) 0.0326(5) 0.0775(8) -0.0060(5) 0.000 0.000

loop_
_atom_type_symbol
_atom_type_description
_atom_type_scat_dispersion_real
_atom_type_scat_dispersion_imag
_atom_type_scat_source
C C 0.0033 0.0016 'International Tables Vol C Tables 4.2.6.8 and 6.1.1.4'
H H 0.0000 0.0000 'International Tables Vol C Tables 4.2.6.8 and 6.1.1.4'
N N 0.0061 0.0033 'International Tables Vol C Tables 4.2.6.8 and 6.1.1.4'
Cl Cl 0.1484 0.1585 'International Tables Vol C Tables 4.2.6.8 and 6.1.1.4'
Cu Cu 0.3201 1.2651 'International Tables Vol C Tables 4.2.6.8 and 6.1.1.4'

loop_
_geom_angle_atom_site_label_1
_geom_angle_atom_site_label_2
_geom_angle_atom_site_label_3
_geom_angle
_geom_angle_site_symmetry_1
_geom_angle_site_symmetry_3
N1 Cu1 N1 180.0 . 14_557
N1 Cu1 N2 90.0 . 14_557
N1 Cu1 N2 90.0 14_557 14_557
N1 Cu1 N2 90.0 . .
N1 Cu1 N2 90.0 14_557 .
N2 Cu1 N2 180.0 14_557 .
C1 N1 C1 118.1(3) . 15_557
C1 N1 Cu1 120.96(17) . .
C1 N1 Cu1 120.96(17) 15_557 .
C4 N2 C4 118.0(4) 4 .
C4 N2 Cu1 121.0(2) 4 .
C4 N2 Cu1 121.0(2) . .
C7 N3 C7 116.1(4) 8 .
N1 C1 C2 122.5(3) . .
C1 C2 C3 119.2(3) . .
C2 C3 C2 118.5(4) 15_557 .
N2 C4 C5 122.7(4) . .
C6 C5 C4 118.7(4) . .
C5 C6 C5 119.2(5) 4 .
N3 C7 C8 124.0(3) . .
C9 C8 C7 118.7(4) . .
C8 C9 C8 118.6(4) . 8

loop_
_geom_bond_atom_site_label_1
_geom_bond_atom_site_label_2
_geom_bond_distance
_geom_bond_site_symmetry_2
Cu1 N1 2.028(3) .
Cu1 N1 2.028(3) 14_557
Cu1 N2 2.064(4) 14_557
Cu1 N2 2.064(4) .
N1 C1 1.342(4) .
N1 C1 1.342(3) 15_557
N2 C4 1.338(4) 4
N2 C4 1.338(4) .
N3 C7 1.330(4) 8
N3 C7 1.330(4) .
C1 C2 1.377(4) .
C2 C3 1.383(4) .
C3 C2 1.383(4) 15_557
C4 C5 1.376(5) .
C5 C6 1.379(5) .
C6 C5 1.379(5) 4
C7 C8 1.377(4) .
C8 C9 1.370(4) .
C9 C8 1.370(4) 8
